data_7049812
loop_
_publ_author_name
'Wu, Tao'
'Zhai, Yuan-Qi'
'Deng, Yi-Fei'
'Chen, Wei-Peng'
'Zhang, Tao'
'Zheng, Yan-Zhen'

_publ_section_title
;
 Correlating magnetic anisotropy with the subtle coordination geometry
 variation of a series of cobalt(ii)-sulfonamide complexes.
;
_journal_issue 41
_journal_name_full 'Dalton transactions (Cambridge, England : 2003)'
_journal_page_first 15419
_journal_page_last 15426
_journal_paper_doi 10.1039/c9dt01296f
_journal_volume 48
_journal_year 2019
_chemical_formula_moiety 'C34 H42 Co N4 O4 S2'
_chemical_formula_sum 'C34 H42 Co N4 O4 S2'
_chemical_formula_weight 693.76
_space_group_crystal_system triclinic
_space_group_IT_number 2
_space_group_name_Hall '-P 1'
_space_group_name_H-M_alt 'P -1'
_symmetry_space_group_name_Hall '-P 1'
_symmetry_space_group_name_H-M 'P -1'
_atom_sites_solution_hydrogens geom
_audit_block_doi 10.5517/ccdc.csd.cc1z9tmq
_audit_creation_date 2019-04-17
_audit_creation_method
;
Olex2 1.2
(compiled 2018.05.29 svn.r3508 for OlexSys, GUI svn.r5506)
;
_audit_update_record
;
2019-04-23 deposited with the CCDC.    2019-04-24 downloaded from the CCDC.
;
_cell_angle_alpha 96.063(3)
_cell_angle_beta 108.146(3)
_cell_angle_gamma 110.295(3)
_cell_formula_units_Z 2
_cell_length_a 10.6946(5)
_cell_length_b 12.6058(6)
_cell_length_c 15.0981(7)
_cell_measurement_reflns_used 4921
_cell_measurement_temperature 296(2)
_cell_measurement_theta_max 24.68
_cell_measurement_theta_min 2.19
_cell_volume 1761.24(16)
_computing_cell_refinement 'SAINT v8.27A (Bruker, 2012)'
_computing_data_reduction 'SAINT v8.27A (Bruker, 2012)'
_computing_molecular_graphics 'Olex2 (Dolomanov et al., 2009)'
_computing_publication_material 'Olex2 (Dolomanov et al., 2009)'
_computing_structure_refinement 'XL (Sheldrick, 2008)'
_diffrn_ambient_temperature 296.15
_diffrn_measured_fraction_theta_full 0.972
_diffrn_measured_fraction_theta_max 0.869
_diffrn_measurement_device_type 'Bruker APEX-II CCD'
_diffrn_measurement_method '\f and \w scans'
_diffrn_radiation_monochromator graphite
_diffrn_radiation_type MoK\a
_diffrn_radiation_wavelength 0.71073
_diffrn_reflns_av_R_equivalents 0.0285
_diffrn_reflns_av_unetI/netI 0.0436
_diffrn_reflns_Laue_measured_fraction_full 0.972
_diffrn_reflns_Laue_measured_fraction_max 0.869
_diffrn_reflns_limit_h_max 13
_diffrn_reflns_limit_h_min -12
_diffrn_reflns_limit_k_max 15
_diffrn_reflns_limit_k_min -15
_diffrn_reflns_limit_l_max 18
_diffrn_reflns_limit_l_min -18
_diffrn_reflns_number 16491
_diffrn_reflns_point_group_measured_fraction_full 0.972
_diffrn_reflns_point_group_measured_fraction_max 0.869
_diffrn_reflns_theta_full 25.242
_diffrn_reflns_theta_max 26.689
_diffrn_reflns_theta_min 1.462
_diffrn_standards_number 0
_exptl_absorpt_coefficient_mu 0.647
_exptl_absorpt_correction_T_max 0.7454
_exptl_absorpt_correction_T_min 0.6661
_exptl_absorpt_correction_type multi-scan
_exptl_absorpt_process_details
;
SADABS-2012/1 (Bruker,2012) was used for absorption correction.
wR2(int) was 0.0795 before and 0.0395 after correction.
The Ratio of minimum to maximum transmission is 0.8936.
The \l/2 correction factor is 0.0015.
;
_exptl_crystal_colour purple
_exptl_crystal_density_diffrn 1.308
_exptl_crystal_description block
_exptl_crystal_F_000 730
_refine_diff_density_max 0.485
_refine_diff_density_min -0.241
_refine_diff_density_rms 0.056
_refine_ls_extinction_method none
_refine_ls_goodness_of_fit_ref 1.028
_refine_ls_hydrogen_treatment constr
_refine_ls_matrix_type full
_refine_ls_number_parameters 414
_refine_ls_number_reflns 6467
_refine_ls_number_restraints 0
_refine_ls_restrained_S_all 1.028
_refine_ls_R_factor_all 0.0617
_refine_ls_R_factor_gt 0.0389
_refine_ls_shift/su_max 0.000
_refine_ls_shift/su_mean 0.000
_refine_ls_structure_factor_coef Fsqd
_refine_ls_weighting_details 'w=1/[\s^2^(Fo^2^)+(0.0501P)^2^+0.5123P] where P=(Fo^2^+2Fc^2^)/3'
_refine_ls_weighting_scheme calc
_refine_ls_wR_factor_gt 0.0917
_refine_ls_wR_factor_ref 0.1014
_reflns_Friedel_coverage 0.000
_reflns_number_gt 4868
_reflns_number_total 6467
_reflns_threshold_expression 'I > 2\s(I)'
_cod_data_source_file c9dt01296f2.cif
_cod_data_source_block compound_6
_cod_depositor_comments 'Adding full bibliography for 7049812--7049815.cif.'
_cod_original_cell_volume 1761.24(15)
_cod_database_code 7049812
_shelx_shelxl_version_number 2014/7
_shelx_space_group_comment
;
The symmetry employed for this shelxl refinement is uniquely defined
by the following loop, which should always be used as a source of
symmetry information in preference to the above space-group names.
They are only intended as comments.
;
_olex2_refinement_description
;
1. Fixed Uiso
 At 1.2 times of:
  All C(H) groups, All C(H,H) groups
 At 1.5 times of:
  All C(H,H,H) groups
2.a Secondary CH2 refined with riding coordinates:
 C7(H7A,H7B), C24(H24A,H24B)
2.b Aromatic/amide H refined with riding coordinates:
 C5(H5), C4(H4), C3(H3), C9(H9), C17(H17), C16(H16), C10(H10), C22(H22),
 C21(H21), C20(H20), C34(H34), C33(H33), C26(H26), C27(H27)
2.c Idealised Me refined as rotating group:
 C1(H1A,H1B,H1C), C14(H14A,H14B,H14C), C15(H15A,H15B,H15C), C13(H13A,H13B,
 H13C), C30(H30A,H30B,H30C), C32(H32A,H32B,H32C), C31(H31A,H31B,H31C), C18(H18A,
 H18B,H18C)
;
_olex2_submission_special_instructions 'No special instructions were received'

loop_
_space_group_symop_operation_xyz
'x, y, z'
'-x, -y, -z'

loop_
_atom_site_label
_atom_site_type_symbol
_atom_site_fract_x
_atom_site_fract_y
_atom_site_fract_z
_atom_site_U_iso_or_equiv
_atom_site_adp_type
_atom_site_occupancy
_atom_site_site_symmetry_order
_atom_site_calc_flag
_atom_site_refinement_flags_posn
Co1 Co 0.75015(4) 0.36901(3) 0.21791(2) 0.02648(11) Uani 1 1 d .
S1 S 0.72078(7) 0.11659(6) 0.22604(5) 0.03096(17) Uani 1 1 d .
S2 S 0.50511(7) 0.40666(6) 0.27114(5) 0.03123(17) Uani 1 1 d .
N4 N 0.6710(2) 0.43532(18) 0.29739(15) 0.0299(5) Uani 1 1 d .
N1 N 0.6891(2) 0.37579(18) 0.07725(14) 0.0279(5) Uani 1 1 d .
N2 N 0.7226(2) 0.21186(17) 0.16462(14) 0.0287(5) Uani 1 1 d .
N3 N 0.9413(2) 0.49388(19) 0.31386(16) 0.0354(5) Uani 1 1 d .
C6 C 0.6455(3) 0.2725(2) 0.01630(18) 0.0288(6) Uani 1 1 d .
C2 C 0.6865(3) 0.4704(2) 0.04266(19) 0.0331(6) Uani 1 1 d .
C5 C 0.6000(3) 0.2607(2) -0.08233(19) 0.0346(6) Uani 1 1 d .
H5 H 0.5702 0.1891 -0.1237 0.042 Uiso 1 1 calc R
C4 C 0.5996(3) 0.3570(3) -0.1179(2) 0.0415(7) Uani 1 1 d .
H4 H 0.5706 0.3510 -0.1837 0.050 Uiso 1 1 calc R
C3 C 0.6425(3) 0.4627(2) -0.0555(2) 0.0420(7) Uani 1 1 d .
H3 H 0.6420 0.5278 -0.0790 0.050 Uiso 1 1 calc R
C1 C 0.7316(3) 0.5808(2) 0.1151(2) 0.0465(8) Uani 1 1 d .
H1A H 0.6748 0.5666 0.1542 0.070 Uiso 1 1 calc GR
H1B H 0.7177 0.6395 0.0825 0.070 Uiso 1 1 calc GR
H1C H 0.8313 0.6068 0.1549 0.070 Uiso 1 1 calc GR
C11 C 1.0040(3) -0.0519(2) 0.15182(19) 0.0353(6) Uani 1 1 d .
C9 C 0.9762(3) 0.0967(3) 0.2505(2) 0.0466(8) Uani 1 1 d .
H9 H 1.0181 0.1630 0.3005 0.056 Uiso 1 1 calc R
C8 C 0.8301(3) 0.0493(2) 0.19986(18) 0.0308(6) Uani 1 1 d .
C17 C 0.7697(3) -0.0495(2) 0.1260(2) 0.0393(7) Uani 1 1 d .
H17 H 0.6708 -0.0832 0.0924 0.047 Uiso 1 1 calc R
C16 C 0.8564(3) -0.0988(2) 0.1016(2) 0.0397(7) Uani 1 1 d .
H16 H 0.8146 -0.1642 0.0508 0.048 Uiso 1 1 calc R
C12 C 1.1028(3) -0.1063(3) 0.1287(2) 0.0406(7) Uani 1 1 d .
C7 C 0.6453(3) 0.1706(2) 0.06074(18) 0.0332(6) Uani 1 1 d .
H7A H 0.5471 0.1174 0.0467 0.040 Uiso 1 1 calc R
H7B H 0.6908 0.1289 0.0334 0.040 Uiso 1 1 calc R
C10 C 1.0608(3) 0.0454(3) 0.2268(2) 0.0523(9) Uani 1 1 d .
H10 H 1.1590 0.0774 0.2625 0.063 Uiso 1 1 calc R
C14 C 1.1534(4) -0.1635(4) 0.2100(3) 0.0673(11) Uani 1 1 d .
H14A H 1.0715 -0.2231 0.2141 0.101 Uiso 1 1 calc GR
H14B H 1.2049 -0.1057 0.2697 0.101 Uiso 1 1 calc GR
H14C H 1.2154 -0.1975 0.1970 0.101 Uiso 1 1 calc GR
C15 C 1.0261(3) -0.1973(3) 0.0330(2) 0.0569(9) Uani 1 1 d .
H15A H 0.9438 -0.2584 0.0352 0.085 Uiso 1 1 calc GR
H15B H 1.0907 -0.2293 0.0217 0.085 Uiso 1 1 calc GR
H15C H 0.9957 -0.1613 -0.0178 0.085 Uiso 1 1 calc GR
C13 C 1.2340(4) -0.0101(3) 0.1235(3) 0.0616(10) Uani 1 1 d .
H13A H 1.3002 -0.0424 0.1157 0.092 Uiso 1 1 calc GR
H13B H 1.2804 0.0501 0.1818 0.092 Uiso 1 1 calc GR
H13C H 1.2037 0.0221 0.0700 0.092 Uiso 1 1 calc GR
C24 C 0.7751(3) 0.5270(2) 0.38187(19) 0.0375(7) Uani 1 1 d .
H24A H 0.7666 0.5023 0.4392 0.045 Uiso 1 1 calc R
H24B H 0.7553 0.5964 0.3804 0.045 Uiso 1 1 calc R
C23 C 0.9247(3) 0.5548(2) 0.3855(2) 0.0399(7) Uani 1 1 d .
C22 C 1.0426(4) 0.6425(3) 0.4592(2) 0.0593(10) Uani 1 1 d .
H22 H 1.0297 0.6838 0.5080 0.071 Uiso 1 1 calc R
C21 C 1.1766(4) 0.6667(3) 0.4586(3) 0.0768(13) Uani 1 1 d .
H21 H 1.2563 0.7245 0.5074 0.092 Uiso 1 1 calc R
C20 C 1.1939(3) 0.6049(3) 0.3851(3) 0.0698(12) Uani 1 1 d .
H20 H 1.2853 0.6217 0.3843 0.084 Uiso 1 1 calc R
C25 C 0.4510(3) 0.3228(2) 0.35072(17) 0.0278(6) Uani 1 1 d .
C34 C 0.4741(3) 0.2210(2) 0.35508(18) 0.0288(6) Uani 1 1 d .
H34 H 0.5174 0.1972 0.3168 0.035 Uiso 1 1 calc R
C28 C 0.3680(3) 0.1881(2) 0.47597(18) 0.0309(6) Uani 1 1 d .
C33 C 0.4323(3) 0.1558(2) 0.41657(18) 0.0315(6) Uani 1 1 d .
H33 H 0.4476 0.0877 0.4185 0.038 Uiso 1 1 calc R
C29 C 0.3280(3) 0.1146(2) 0.5461(2) 0.0387(7) Uani 1 1 d .
C26 C 0.3881(3) 0.3573(2) 0.4085(2) 0.0442(8) Uani 1 1 d .
H26 H 0.3728 0.4254 0.4063 0.053 Uiso 1 1 calc R
C27 C 0.3475(4) 0.2905(2) 0.4701(2) 0.0464(8) Uani 1 1 d .
H27 H 0.3052 0.3150 0.5088 0.056 Uiso 1 1 calc R
C30 C 0.2454(4) 0.1572(3) 0.5973(3) 0.0690(11) Uani 1 1 d .
H30A H 0.1559 0.1498 0.5510 0.103 Uiso 1 1 calc GR
H30B H 0.3015 0.2374 0.6311 0.103 Uiso 1 1 calc GR
H30C H 0.2268 0.1111 0.6421 0.103 Uiso 1 1 calc GR
C32 C 0.4698(4) 0.1264(3) 0.6241(2) 0.0568(9) Uani 1 1 d .
H32A H 0.4481 0.0786 0.6673 0.085 Uiso 1 1 calc GR
H32B H 0.5239 0.2062 0.6593 0.085 Uiso 1 1 calc GR
H32C H 0.5253 0.1016 0.5941 0.085 Uiso 1 1 calc GR
C31 C 0.2406(4) -0.0134(3) 0.4937(2) 0.0568(9) Uani 1 1 d .
H31A H 0.2169 -0.0580 0.5383 0.085 Uiso 1 1 calc GR
H31B H 0.2960 -0.0415 0.4659 0.085 Uiso 1 1 calc GR
H31C H 0.1538 -0.0214 0.4438 0.085 Uiso 1 1 calc GR
O2 O 0.7908(2) 0.17940(17) 0.32571(13) 0.0418(5) Uani 1 1 d .
O1 O 0.5794(2) 0.02478(16) 0.19680(14) 0.0409(5) Uani 1 1 d .
O3 O 0.4303(2) 0.33221(16) 0.17512(12) 0.0381(5) Uani 1 1 d .
O4 O 0.4797(2) 0.51078(16) 0.28998(14) 0.0425(5) Uani 1 1 d .
C19 C 1.0747(3) 0.5176(3) 0.3124(2) 0.0486(8) Uani 1 1 d .
C18 C 1.0837(4) 0.4486(4) 0.2301(3) 0.0710(11) Uani 1 1 d .
H18A H 1.0342 0.3670 0.2246 0.107 Uiso 1 1 calc GR
H18B H 1.1827 0.4658 0.2407 0.107 Uiso 1 1 calc GR
H18C H 1.0402 0.4684 0.1720 0.107 Uiso 1 1 calc GR

loop_
_atom_site_aniso_label
_atom_site_aniso_U_11
_atom_site_aniso_U_22
_atom_site_aniso_U_33
_atom_site_aniso_U_23
_atom_site_aniso_U_13
_atom_site_aniso_U_12
Co1 0.0306(2) 0.02614(19) 0.0263(2) 0.00880(15) 0.01376(15) 0.01201(15)
S1 0.0399(4) 0.0346(4) 0.0325(4) 0.0168(3) 0.0199(3) 0.0230(3)
S2 0.0412(4) 0.0344(4) 0.0308(4) 0.0174(3) 0.0202(3) 0.0211(3)
N4 0.0357(12) 0.0277(11) 0.0283(12) 0.0055(10) 0.0150(10) 0.0126(10)
N1 0.0298(11) 0.0301(12) 0.0295(12) 0.0120(10) 0.0143(10) 0.0144(9)
N2 0.0396(13) 0.0278(11) 0.0254(11) 0.0106(9) 0.0138(10) 0.0184(10)
N3 0.0315(13) 0.0323(12) 0.0377(13) 0.0162(11) 0.0078(11) 0.0097(10)
C6 0.0286(14) 0.0309(14) 0.0316(14) 0.0098(12) 0.0131(11) 0.0152(11)
C2 0.0360(15) 0.0300(14) 0.0377(15) 0.0163(12) 0.0170(13) 0.0130(12)
C5 0.0415(16) 0.0370(15) 0.0296(15) 0.0094(13) 0.0147(13) 0.0188(13)
C4 0.0500(18) 0.0497(18) 0.0283(15) 0.0182(14) 0.0131(13) 0.0230(15)
C3 0.0535(19) 0.0379(16) 0.0399(17) 0.0225(14) 0.0180(15) 0.0203(14)
C1 0.062(2) 0.0310(15) 0.0526(19) 0.0175(14) 0.0258(16) 0.0202(15)
C11 0.0357(15) 0.0423(16) 0.0326(15) 0.0118(13) 0.0115(13) 0.0214(13)
C9 0.0404(17) 0.0529(19) 0.0392(17) -0.0059(15) 0.0048(14) 0.0245(15)
C8 0.0368(15) 0.0354(15) 0.0306(14) 0.0159(12) 0.0154(12) 0.0217(12)
C17 0.0313(15) 0.0305(15) 0.0584(19) 0.0098(14) 0.0186(14) 0.0135(12)
C16 0.0408(17) 0.0278(14) 0.0493(18) 0.0056(13) 0.0165(14) 0.0138(13)
C12 0.0389(16) 0.0513(18) 0.0401(17) 0.0093(14) 0.0153(14) 0.0277(14)
C7 0.0439(16) 0.0297(14) 0.0308(15) 0.0095(12) 0.0131(13) 0.0203(13)
C10 0.0313(16) 0.068(2) 0.0489(19) -0.0051(17) 0.0019(14) 0.0269(16)
C14 0.079(3) 0.099(3) 0.065(2) 0.038(2) 0.035(2) 0.071(2)
C15 0.049(2) 0.065(2) 0.062(2) -0.0004(18) 0.0236(17) 0.0318(17)
C13 0.051(2) 0.074(2) 0.062(2) 0.0018(19) 0.0318(18) 0.0223(18)
C24 0.0550(18) 0.0308(15) 0.0299(15) 0.0091(12) 0.0165(14) 0.0197(13)
C23 0.0497(18) 0.0229(14) 0.0334(16) 0.0112(13) 0.0016(14) 0.0101(13)
C22 0.061(2) 0.0316(17) 0.053(2) 0.0077(15) -0.0101(18) 0.0112(16)
C21 0.057(3) 0.0356(19) 0.084(3) 0.014(2) -0.023(2) 0.0005(18)
C20 0.0298(17) 0.057(2) 0.099(3) 0.043(2) -0.001(2) 0.0050(17)
C25 0.0301(14) 0.0320(14) 0.0266(14) 0.0120(11) 0.0125(11) 0.0152(11)
C34 0.0335(14) 0.0277(13) 0.0320(14) 0.0073(12) 0.0183(12) 0.0145(11)
C28 0.0372(15) 0.0300(14) 0.0293(14) 0.0098(12) 0.0154(12) 0.0143(12)
C33 0.0364(15) 0.0252(13) 0.0399(16) 0.0112(12) 0.0188(13) 0.0155(12)
C29 0.0577(19) 0.0355(15) 0.0396(16) 0.0196(13) 0.0300(15) 0.0243(14)
C26 0.074(2) 0.0399(16) 0.0507(18) 0.0254(15) 0.0416(17) 0.0390(16)
C27 0.082(2) 0.0438(17) 0.0487(18) 0.0246(15) 0.0497(18) 0.0400(17)
C30 0.109(3) 0.066(2) 0.089(3) 0.053(2) 0.080(3) 0.053(2)
C32 0.080(2) 0.058(2) 0.0383(18) 0.0270(17) 0.0242(17) 0.0286(19)
C31 0.076(2) 0.0431(18) 0.052(2) 0.0209(16) 0.0343(18) 0.0123(17)
O2 0.0604(13) 0.0495(12) 0.0298(10) 0.0162(9) 0.0199(10) 0.0339(10)
O1 0.0408(11) 0.0392(11) 0.0594(13) 0.0244(10) 0.0298(10) 0.0217(9)
O3 0.0414(11) 0.0468(11) 0.0277(10) 0.0139(9) 0.0140(9) 0.0172(9)
O4 0.0630(13) 0.0434(11) 0.0500(12) 0.0296(10) 0.0358(11) 0.0360(10)
C19 0.0334(17) 0.0487(18) 0.064(2) 0.0326(17) 0.0146(16) 0.0148(14)
C18 0.041(2) 0.101(3) 0.087(3) 0.044(2) 0.034(2) 0.032(2)

loop_
_atom_type_symbol
_atom_type_description
_atom_type_scat_dispersion_real
_atom_type_scat_dispersion_imag
_atom_type_scat_source
C C 0.0033 0.0016 'International Tables Vol C Tables 4.2.6.8 and 6.1.1.4'
H H 0.0000 0.0000 'International Tables Vol C Tables 4.2.6.8 and 6.1.1.4'
Co Co 0.3494 0.9721 'International Tables Vol C Tables 4.2.6.8 and 6.1.1.4'
N N 0.0061 0.0033 'International Tables Vol C Tables 4.2.6.8 and 6.1.1.4'
O O 0.0106 0.0060 'International Tables Vol C Tables 4.2.6.8 and 6.1.1.4'
S S 0.1246 0.1234 'International Tables Vol C Tables 4.2.6.8 and 6.1.1.4'

loop_
_geom_angle_atom_site_label_1
_geom_angle_atom_site_label_2
_geom_angle_atom_site_label_3
_geom_angle
N4 Co1 N1 117.86(9)
N4 Co1 N2 134.65(9)
N4 Co1 N3 83.03(9)
N1 Co1 N3 118.51(8)
N2 Co1 N1 82.80(8)
N2 Co1 N3 124.23(9)
N2 S1 C8 106.54(11)
O2 S1 N2 106.51(11)
O2 S1 C8 107.73(12)
O1 S1 N2 112.09(11)
O1 S1 C8 105.87(12)
O1 S1 O2 117.54(12)
N4 S2 C25 106.49(11)
O3 S2 N4 106.70(11)
O3 S2 C25 107.46(11)
O3 S2 O4 117.74(12)
O4 S2 N4 111.92(12)
O4 S2 C25 105.93(11)
S2 N4 Co1 125.09(12)
C24 N4 Co1 115.86(17)
C24 N4 S2 118.71(18)
C6 N1 Co1 113.29(16)
C6 N1 C2 120.2(2)
C2 N1 Co1 126.55(18)
S1 N2 Co1 122.82(12)
C7 N2 Co1 114.80(15)
C7 N2 S1 117.69(16)
C23 N3 Co1 112.46(18)
C23 N3 C19 120.1(3)
C19 N3 Co1 127.4(2)
N1 C6 C5 121.2(2)
N1 C6 C7 116.6(2)
C5 C6 C7 122.1(2)
N1 C2 C3 120.5(2)
N1 C2 C1 116.7(2)
C3 C2 C1 122.8(2)
C4 C5 C6 118.9(3)
C5 C4 C3 119.9(3)
C4 C3 C2 119.3(2)
C16 C11 C12 122.6(3)
C10 C11 C16 117.1(3)
C10 C11 C12 120.3(2)
C8 C9 C10 119.8(3)
C9 C8 S1 120.6(2)
C9 C8 C17 119.3(3)
C17 C8 S1 120.1(2)
C8 C17 C16 120.3(3)
C11 C16 C17 121.1(3)
C14 C12 C11 108.3(2)
C15 C12 C11 112.1(2)
C15 C12 C14 109.5(3)
C15 C12 C13 108.4(3)
C13 C12 C11 109.4(2)
C13 C12 C14 109.1(3)
N2 C7 C6 110.0(2)
C11 C10 C9 122.3(3)
N4 C24 C23 110.8(2)
N3 C23 C24 117.7(2)
N3 C23 C22 121.3(3)
C22 C23 C24 120.9(3)
C21 C22 C23 119.0(4)
C22 C21 C20 119.8(3)
C21 C20 C19 120.2(4)
C34 C25 S2 119.36(19)
C26 C25 S2 121.17(19)
C26 C25 C34 119.5(2)
C33 C34 C25 119.5(2)
C33 C28 C29 120.7(2)
C27 C28 C33 116.3(2)
C27 C28 C29 123.0(2)
C34 C33 C28 122.6(2)
C28 C29 C32 107.7(2)
C30 C29 C28 112.6(2)
C30 C29 C32 107.3(3)
C31 C29 C28 110.5(2)
C31 C29 C30 109.8(3)
C31 C29 C32 108.8(3)
C25 C26 C27 119.9(2)
C26 C27 C28 122.2(3)
N3 C19 C20 119.6(3)
N3 C19 C18 116.9(3)
C20 C19 C18 123.5(3)

loop_
_geom_bond_atom_site_label_1
_geom_bond_atom_site_label_2
_geom_bond_distance
Co1 N4 1.941(2)
Co1 N1 2.039(2)
Co1 N2 1.942(2)
Co1 N3 2.049(2)
S1 N2 1.591(2)
S1 C8 1.774(3)
S1 O2 1.445(2)
S1 O1 1.4436(19)
S2 N4 1.588(2)
S2 C25 1.781(2)
S2 O3 1.4463(19)
S2 O4 1.4470(19)
N4 C24 1.454(3)
N1 C6 1.349(3)
N1 C2 1.357(3)
N2 C7 1.461(3)
N3 C23 1.353(4)
N3 C19 1.359(4)
C6 C5 1.389(3)
C6 C7 1.510(3)
C2 C3 1.390(4)
C2 C1 1.499(4)
C5 C4 1.380(4)
C4 C3 1.383(4)
C11 C16 1.389(4)
C11 C12 1.546(4)
C11 C10 1.384(4)
C9 C8 1.377(4)
C9 C10 1.387(4)
C8 C17 1.382(4)
C17 C16 1.395(4)
C12 C14 1.538(4)
C12 C15 1.527(4)
C12 C13 1.534(4)
C24 C23 1.496(4)
C23 C22 1.396(4)
C22 C21 1.362(6)
C21 C20 1.384(6)
C20 C19 1.393(5)
C25 C34 1.392(3)
C25 C26 1.376(4)
C34 C33 1.379(3)
C28 C33 1.394(3)
C28 C29 1.541(3)
C28 C27 1.390(4)
C29 C30 1.528(4)
C29 C32 1.551(4)
C29 C31 1.526(4)
C26 C27 1.388(4)
C19 C18 1.489(5)
